data_9017391
loop_
_publ_author_name
'Deyrieux, R.'
'Berro, C.'
'Peneloux, A.'

_publ_section_title
;
 Contribution a l'etude des oxalates de certains metaux bivalents.
 III. - Structure cristalline des oxalates dihydrates de manganese,
 de cobalt, de nickel et de zinc. Polymorphisme des oxalates dihydrates
 de cobalt et de nickel
;
_journal_name_full 'Bulletin de la Societe Chimique de France'
_journal_page_first 25
_journal_page_last 34
_journal_volume 1973
_journal_year 1973
_chemical_compound_source Synthetic
_chemical_formula_sum 'C2 Mn O6'
_chemical_name_mineral Lindbergite
_space_group_IT_number 15
_space_group_name_Hall '-C 2yc'
_space_group_name_H-M_alt 'C 1 2/c 1'
_symmetry_space_group_name_H-M 'C 1 2/c 1'
_cell_angle_alpha 90
_cell_angle_beta 128.37
_cell_angle_gamma 90
_cell_length_a 12.0155
_cell_length_b 5.6323
_cell_length_c 9.9609
_cell_formula_units_Z 4
_cell_volume 528.509
_database_code_amcsd 0019964
_exptl_crystal_density_diffrn 2.199
_cod_data_source_file inputs/fixed/downloads/14/14378.cif
_cod_data_source_block 14378
_cod_original_formula_sum 'Mn C2 O6'
_cod_database_code 9017391

loop_
_space_group_symop_operation_xyz
x,y,z
1/2+x,1/2+y,z
x,-y,1/2+z
1/2+x,1/2-y,1/2+z
-x,y,1/2-z
1/2-x,1/2+y,1/2-z
-x,-y,-z
1/2-x,1/2-y,-z

loop_
_atom_site_label
_atom_site_fract_x
_atom_site_fract_y
_atom_site_fract_z
Mn 0.00000 0.17500 0.25000
C 0.04700 0.67500 0.35200
O1 0.08700 0.49200 0.41800
O2 0.08700 0.85800 0.41800
O3 0.17700 0.17500 0.25000

loop_
_cod_related_entry_id
_cod_related_entry_database
_cod_related_entry_code
1 AMCSD 0019964
